data_4128375
loop_
_publ_author_name
'Lu, Wei'
'Li, Yongxin'
'Kinjo, Rei'

_publ_section_title
;
 Crystalline Tetraatomic Boron(0) Species.
;
_journal_issue 13
_journal_name_full 'Journal of the American Chemical Society'
_journal_page_first 5164
_journal_page_last 5168
_journal_paper_doi 10.1021/jacs.9b02173
_journal_volume 141
_journal_year 2019
_chemical_formula_sum 'C55 H110 B6 N2 O2 P2 Si4'
_chemical_formula_weight 1070.60
_space_group_crystal_system monoclinic
_space_group_IT_number 14
_space_group_name_Hall '-P 2ybc'
_space_group_name_H-M_alt 'P 1 21/c 1'
_atom_sites_solution_hydrogens geom
_atom_sites_solution_primary dual
_cell_angle_alpha 90
_cell_angle_beta 109.1250(10)
_cell_angle_gamma 90
_cell_formula_units_Z 4
_cell_length_a 18.1486(5)
_cell_length_b 20.9685(6)
_cell_length_c 18.7151(5)
_cell_measurement_reflns_used 9068
_cell_measurement_temperature 100.(2)
_cell_measurement_theta_max 67.4459
_cell_measurement_theta_min 3.2694
_cell_volume 6728.9(3)
_computing_cell_refinement 'SAINT V8.38A (Bruker AXS Inc., 2018)'
_computing_data_collection 'APEX3 (Bruker AXS Inc., 2018)'
_computing_data_reduction 'SAINT V8.38A (Bruker AXS Inc., 2018)'
_computing_molecular_graphics 'XP (Bruker AXS Inc., 2018)'
_computing_publication_material 'APEX3 (Bruker AXS Inc., 2018)'
_computing_structure_refinement 'SHELXL-2017/1 (Sheldrick, 2017)'
_computing_structure_solution 'SHELXT 2014/5 (Sheldrick, 2014)'
_diffrn_ambient_temperature 100.(2)
_diffrn_detector_area_resol_mean 8.3333
_diffrn_measured_fraction_theta_full 0.989
_diffrn_measured_fraction_theta_max 0.989
_diffrn_measurement_device_type 'CCD area detector'
_diffrn_measurement_method 'phi and omega scans'
_diffrn_radiation_monochromator 'Multilayer Mirror'
_diffrn_radiation_type CuK\a
_diffrn_radiation_wavelength 1.54178
_diffrn_reflns_av_R_equivalents 0.0525
_diffrn_reflns_av_unetI/netI 0.0341
_diffrn_reflns_limit_h_max 21
_diffrn_reflns_limit_h_min -21
_diffrn_reflns_limit_k_max 25
_diffrn_reflns_limit_k_min -23
_diffrn_reflns_limit_l_max 22
_diffrn_reflns_limit_l_min -22
_diffrn_reflns_number 92140
_diffrn_reflns_theta_full 68.13
_diffrn_reflns_theta_max 68.13
_diffrn_reflns_theta_min 2.58
_diffrn_source 'Incoatec Microfocus Source'
_diffrn_source_type 'Bruker Kappa Duo APEX2'
_exptl_absorpt_coefficient_mu 1.537
_exptl_absorpt_correction_T_max 0.67
_exptl_absorpt_correction_T_min 0.64
_exptl_absorpt_correction_type multi-scan
_exptl_absorpt_process_details
;
SADABS-2016/2 - Bruker AXS area detector scaling and absorption correction
;
_exptl_crystal_colour red
_exptl_crystal_density_diffrn 1.057
_exptl_crystal_density_method 'not measured'
_exptl_crystal_description block
_exptl_crystal_F_000 2344
_exptl_crystal_size_max 0.320
_exptl_crystal_size_mid 0.300
_exptl_crystal_size_min 0.280
_refine_diff_density_max 0.808
_refine_diff_density_min -0.563
_refine_ls_extinction_method none
_refine_ls_goodness_of_fit_ref 1.040
_refine_ls_hydrogen_treatment constr
_refine_ls_matrix_type full
_refine_ls_number_parameters 749
_refine_ls_number_reflns 12152
_refine_ls_number_restraints 303
_refine_ls_restrained_S_all 1.038
_refine_ls_R_factor_all 0.0512
_refine_ls_R_factor_gt 0.0466
_refine_ls_shift/su_max 0.006
_refine_ls_shift/su_mean 0.000
_refine_ls_structure_factor_coef Fsqd
_refine_ls_weighting_details 'w=1/[\s^2^(Fo^2^)+(0.0558P)^2^+5.7440P] where P=(Fo^2^+2Fc^2^)/3'
_refine_ls_weighting_scheme calc
_refine_ls_wR_factor_gt 0.1176
_refine_ls_wR_factor_ref 0.1218
_reflns_number_gt 11016
_reflns_number_total 12152
_reflns_threshold_expression 'I > 2\s(I)'
_cod_data_source_file ja9b02173_si_002.cif
_cod_data_source_block rei1129s
_cod_depositor_comments
;
The following automatic conversions were performed:

data item '_exptl_absorpt_correction_type' value 'Multi-scan' was
changed to 'multi-scan' in accordance with the
/home/data/users/saulius/crontab/automatic-downloads/current/ACS/lib/dictionaries/cif_core.dic
dictionary named 'cif_core.dic' version 2.4.2 last updated on
2011-04-26.

Automatic conversion script
Id: cif_fix_values 6909 2019-04-08 15:41:33Z antanas 
;
_cod_database_code 4128375

loop_
_space_group_symop_operation_xyz
'x, y, z'
'-x, y+1/2, -z+1/2'
'-x, -y, -z'
'x, -y-1/2, z-1/2'

loop_
_atom_site_type_symbol
_atom_site_label
_atom_site_fract_x
_atom_site_fract_y
_atom_site_fract_z
_atom_site_U_iso_or_equiv
_atom_site_adp_type
_atom_site_calc_flag
_atom_site_refinement_flags_adp
_atom_site_refinement_flags_occupancy
_atom_site_refinement_flags_posn
_atom_site_occupancy
_atom_site_disorder_assembly
_atom_site_disorder_group
B B1 0.74271(11) 0.46647(9) 0.70869(10) 0.0171(4) Uani d . . . 1.0 . .
B B2 0.79319(11) 0.50772(9) 0.67265(11) 0.0172(4) Uani d . . . 1.0 . .
B B3 0.76600(12) 0.42969(9) 0.62760(11) 0.0174(4) Uani d . . . 1.0 . .
B B4 0.71059(11) 0.39794(10) 0.68696(11) 0.0179(4) Uani d . . . 1.0 . .
B B5 0.60983(11) 0.26070(9) 0.74701(11) 0.0172(4) Uani d . . . 1.0 . .
B B6 0.86346(12) 0.67683(10) 0.68695(12) 0.0213(4) Uani d . . . 1.0 . .
C C1 0.83192(10) 0.56695(8) 0.66528(9) 0.0160(3) Uani d . . . 1.0 . .
C C2 0.67870(10) 0.33684(8) 0.69905(9) 0.0168(3) Uani d . . . 1.0 . .
C C3 0.67977(12) 0.44065(9) 0.91107(11) 0.0261(4) Uani d . . . 1.0 . .
H H3 0.721571 0.453333 0.95448 0.031 Uiso calc U . R 1.0 . .
C C4 0.60759(13) 0.46958(10) 0.89572(12) 0.0307(4) Uani d . . . 1.0 . .
H H4 0.600202 0.501878 0.928318 0.037 Uiso calc U . R 1.0 . .
C C5 0.54673(12) 0.45138(9) 0.83318(12) 0.0285(4) Uani d . . . 1.0 . .
H H5 0.497426 0.471482 0.822907 0.034 Uiso calc U . R 1.0 . .
C C6 0.55590(11) 0.40397(9) 0.78449(10) 0.0220(4) Uani d . . . 1.0 . .
C C7 0.48771(11) 0.38700(9) 0.71470(12) 0.0275(4) Uani d . . . 1.0 . .
H H7 0.498807 0.344636 0.695887 0.033 Uiso calc U . R 1.0 . .
C C8 0.40896(14) 0.38217(13) 0.72950(15) 0.0454(6) Uani d . . . 1.0 . .
H H8A 0.414335 0.3531 0.771914 0.068 Uiso calc U . R 1.0 . .
H H8B 0.36898 0.365852 0.684148 0.068 Uiso calc U . R 1.0 . .
H H8C 0.393628 0.424499 0.741823 0.068 Uiso calc U . R 1.0 . .
C C9 0.48100(14) 0.43584(13) 0.65339(13) 0.0442(6) Uani d . . . 1.0 . .
H H9A 0.46743 0.477391 0.669578 0.066 Uiso calc U . R 1.0 . .
H H9B 0.440287 0.422644 0.606814 0.066 Uiso calc U . R 1.0 . .
H H9C 0.530947 0.439126 0.644071 0.066 Uiso calc U . R 1.0 . .
C C10 0.77188(11) 0.36187(9) 0.88402(10) 0.0214(4) Uani d . . . 1.0 . .
H H10 0.772999 0.335992 0.839505 0.026 Uiso calc U . R 1.0 . .
C C11 0.83757(11) 0.41111(10) 0.90057(11) 0.0266(4) Uani d . . . 1.0 . .
H H11A 0.826898 0.440983 0.858117 0.04 Uiso calc U . R 1.0 . .
H H11B 0.887182 0.389315 0.90744 0.04 Uiso calc U . R 1.0 . .
H H11C 0.840685 0.434569 0.946764 0.04 Uiso calc U . R 1.0 . .
C C12 0.78536(12) 0.31664(10) 0.95131(11) 0.0290(4) Uani d . . . 1.0 . .
H H12A 0.783754 0.340847 0.995563 0.044 Uiso calc U . R 1.0 . .
H H12B 0.836441 0.296152 0.962562 0.044 Uiso calc U . R 1.0 . .
H H12C 0.744507 0.283955 0.938867 0.044 Uiso calc U . R 1.0 . .
C C14 0.68603(11) 0.27296(8) 0.66352(10) 0.0208(4) Uani d . . . 1.0 . .
H H14A 0.740656 0.257821 0.683239 0.025 Uiso calc U . R 1.0 . .
H H14B 0.671457 0.277668 0.607977 0.025 Uiso calc U . R 1.0 . .
C C15 0.63066(10) 0.22336(8) 0.68311(10) 0.0180(3) Uani d . . . 1.0 . .
C C16 0.75573(12) 0.17195(11) 0.82286(12) 0.0330(5) Uani d . . . 1.0 . .
H H16A 0.725149 0.179477 0.856572 0.05 Uiso calc U . R 1.0 . .
H H16B 0.784709 0.210691 0.819718 0.05 Uiso calc U . R 1.0 . .
H H16C 0.792437 0.136895 0.842806 0.05 Uiso calc U . R 1.0 . .
C C17 0.74896(13) 0.12202(10) 0.66789(13) 0.0335(5) Uani d . . . 1.0 . .
H H17A 0.786907 0.090467 0.696782 0.05 Uiso calc U . R 1.0 . .
H H17B 0.776586 0.158293 0.655455 0.05 Uiso calc U . R 1.0 . .
H H17C 0.714992 0.102488 0.62112 0.05 Uiso calc U . R 1.0 . .
C C18 0.62572(14) 0.08313(10) 0.73836(13) 0.0349(5) Uani d . . . 1.0 . .
H H18A 0.595127 0.066224 0.688675 0.052 Uiso calc U . R 1.0 . .
H H18B 0.590408 0.098693 0.764441 0.052 Uiso calc U . R 1.0 . .
H H18C 0.658853 0.049282 0.768443 0.052 Uiso calc U . R 1.0 . .
C C19 0.56637(16) 0.15481(14) 0.52813(13) 0.0489(6) Uani d . . . 1.0 . .
H H19A 0.576044 0.111257 0.548013 0.073 Uiso calc U . R 1.0 . .
H H19B 0.613136 0.171122 0.519076 0.073 Uiso calc U . R 1.0 . .
H H19C 0.52263 0.154664 0.480527 0.073 Uiso calc U . R 1.0 . .
C C20 0.46093(13) 0.16900(14) 0.62407(13) 0.0442(6) Uani d . . . 1.0 . .
H H20A 0.414952 0.164897 0.578702 0.066 Uiso calc U . R 1.0 . .
H H20B 0.448014 0.195511 0.661441 0.066 Uiso calc U . R 1.0 . .
H H20C 0.477325 0.126641 0.645519 0.066 Uiso calc U . R 1.0 . .
C C21 0.50309(15) 0.28434(14) 0.55038(15) 0.0490(6) Uani d . . . 1.0 . .
H H21A 0.486299 0.27847 0.495422 0.073 Uiso calc U . R 1.0 . .
H H21B 0.544024 0.316918 0.565329 0.073 Uiso calc U . R 1.0 . .
H H21C 0.45857 0.298018 0.565269 0.073 Uiso calc U . R 1.0 . .
C C22 0.55645(12) 0.25777(9) 0.85364(11) 0.0242(4) Uani d . . . 1.0 . .
H H22A 0.605649 0.273666 0.889094 0.036 Uiso calc U . R 1.0 . .
H H22B 0.535176 0.224722 0.878358 0.036 Uiso calc U . R 1.0 . .
H H22C 0.51912 0.292996 0.837986 0.036 Uiso calc U . R 1.0 . .
C C23 0.93436(13) 0.42477(11) 0.61665(15) 0.0379(5) Uani d . . . 1.0 . .
H H23A 0.949523 0.462779 0.648587 0.057 Uiso calc U . R 1.0 . .
H H23B 0.915311 0.437558 0.563347 0.057 Uiso calc U . R 1.0 . .
H H23C 0.979634 0.396677 0.625508 0.057 Uiso calc U . R 1.0 . .
C C24 0.85036(15) 0.30890(11) 0.58697(16) 0.0436(6) Uani d . . . 1.0 . .
H H24A 0.833983 0.318276 0.532707 0.065 Uiso calc U . R 1.0 . .
H H24B 0.81175 0.281086 0.597482 0.065 Uiso calc U . R 1.0 . .
H H24C 0.90114 0.287464 0.602359 0.065 Uiso calc U . R 1.0 . .
C C25 0.90129(15) 0.35897(13) 0.73655(14) 0.0442(6) Uani d . . . 1.0 . .
H H25A 0.949879 0.335837 0.742612 0.066 Uiso calc U . R 1.0 . .
H H25B 0.865013 0.331158 0.750845 0.066 Uiso calc U . R 1.0 . .
H H25C 0.912482 0.396809 0.769088 0.066 Uiso calc U . R 1.0 . .
C C26 0.65416(18) 0.36431(13) 0.47840(13) 0.0497(7) Uani d . . . 1.0 . .
H H26A 0.623973 0.342832 0.506192 0.074 Uiso calc U . R 1.0 . .
H H26B 0.696024 0.336073 0.475262 0.074 Uiso calc U . R 1.0 . .
H H26C 0.619839 0.374714 0.427279 0.074 Uiso calc U . R 1.0 . .
C C27 0.73288(13) 0.47517(11) 0.45843(11) 0.0324(5) Uani d . . . 1.0 . .
H H27A 0.690141 0.480093 0.41052 0.049 Uiso calc U . R 1.0 . .
H H27B 0.773872 0.448544 0.450439 0.049 Uiso calc U . R 1.0 . .
H H27C 0.754322 0.51719 0.477026 0.049 Uiso calc U . R 1.0 . .
C C28 0.61285(13) 0.48245(13) 0.52786(13) 0.0404(5) Uani d . . . 1.0 . .
H H28A 0.629172 0.52536 0.547428 0.061 Uiso calc U . R 1.0 . .
H H28B 0.587345 0.461192 0.560113 0.061 Uiso calc U . R 1.0 . .
H H28C 0.576232 0.485492 0.476164 0.061 Uiso calc U . R 1.0 . .
C C30 0.87247(11) 0.58736(9) 0.60943(10) 0.0226(4) Uani d . . . 1.0 . .
H H30A 0.843168 0.571413 0.558188 0.027 Uiso calc U . R 1.0 . .
H H30B 0.925861 0.569461 0.624682 0.027 Uiso calc U . R 1.0 . .
C C31 0.87596(11) 0.66186(8) 0.60905(10) 0.0208(4) Uani d . . D 1.0 . .
C C32 0.86734(15) 0.75811(10) 0.78588(13) 0.0379(5) Uani d . . . 1.0 . .
H H32A 0.848395 0.72288 0.809565 0.057 Uiso calc U . R 1.0 . .
H H32B 0.829547 0.793156 0.775046 0.057 Uiso calc U . R 1.0 . .
H H32C 0.917599 0.773094 0.820298 0.057 Uiso calc U . R 1.0 . .
C C33 1.04536(19) 0.67690(16) 0.70574(18) 0.0409(7) Uani d U P D 0.911(2) A 1
H H33A 1.04895 0.630992 0.716101 0.061 Uiso calc U P R 0.911(2) A 1
H H33B 1.02835 0.698837 0.743874 0.061 Uiso calc U P R 0.911(2) A 1
H H33C 1.096583 0.69313 0.707562 0.061 Uiso calc U P R 0.911(2) A 1
C C34 0.9752(2) 0.78002(16) 0.59027(19) 0.0503(8) Uani d U P D 0.911(2) A 1
H H34A 1.029025 0.793604 0.598328 0.076 Uiso calc U P R 0.911(2) A 1
H H34B 0.954206 0.803734 0.624397 0.076 Uiso calc U P R 0.911(2) A 1
H H34C 0.943313 0.788498 0.537744 0.076 Uiso calc U P R 0.911(2) A 1
C C35 1.0075(3) 0.6498(2) 0.5389(2) 0.0485(11) Uani d U P D 0.911(2) A 1
H H35A 1.062051 0.661025 0.546833 0.073 Uiso calc U P R 0.911(2) A 1
H H35B 0.975195 0.662749 0.488002 0.073 Uiso calc U P R 0.911(2) A 1
H H35C 1.003211 0.6036 0.544456 0.073 Uiso calc U P R 0.911(2) A 1
C C36 0.8107(2) 0.6925(2) 0.43572(18) 0.0594(10) Uani d U P D 0.911(2) A 1
H H36A 0.764729 0.708079 0.395321 0.089 Uiso calc U P R 0.911(2) A 1
H H36B 0.821834 0.648544 0.424657 0.089 Uiso calc U P R 0.911(2) A 1
H H36C 0.855577 0.719634 0.438891 0.089 Uiso calc U P R 0.911(2) A 1
C C37 0.70138(14) 0.64675(12) 0.51610(15) 0.0383(6) Uani d U P D 0.911(2) A 1
H H37A 0.675372 0.662247 0.551113 0.058 Uiso calc U P R 0.911(2) A 1
H H37B 0.715588 0.601827 0.526853 0.058 Uiso calc U P R 0.911(2) A 1
H H37C 0.666012 0.650963 0.464005 0.058 Uiso calc U P R 0.911(2) A 1
C C38 0.76683(19) 0.77855(13) 0.54641(18) 0.0533(8) Uani d U P D 0.911(2) A 1
H H38A 0.723397 0.793937 0.50326 0.08 Uiso calc U P R 0.911(2) A 1
H H38B 0.812456 0.805879 0.553349 0.08 Uiso calc U P R 0.911(2) A 1
H H38C 0.751864 0.779742 0.592171 0.08 Uiso calc U P R 0.911(2) A 1
Si Si3 0.97361(5) 0.69163(5) 0.61026(5) 0.0281(2) Uani d U P D 0.911(2) A 1
Si Si4 0.79120(4) 0.69478(3) 0.52817(3) 0.02756(19) Uani d U P D 0.911(2) A 1
C C33A 1.057(3) 0.656(2) 0.7199(14) 0.052(7) Uani d U P D 0.089(2) A 2
H H33D 1.046276 0.615904 0.740839 0.079 Uiso calc U P R 0.089(2) A 2
H H33E 1.050731 0.691677 0.751625 0.079 Uiso calc U P R 0.089(2) A 2
H H33F 1.11078 0.655986 0.718877 0.079 Uiso calc U P R 0.089(2) A 2
C C34A 0.982(2) 0.7553(10) 0.6012(19) 0.044(5) Uani d U P D 0.089(2) A 2
H H34D 0.957276 0.777332 0.633775 0.066 Uiso calc U P R 0.089(2) A 2
H H34E 0.949822 0.761285 0.548088 0.066 Uiso calc U P R 0.089(2) A 2
H H34F 1.033896 0.772985 0.609536 0.066 Uiso calc U P R 0.089(2) A 2
C C35A 1.022(3) 0.632(2) 0.5487(18) 0.037(6) Uani d U P D 0.089(2) A 2
H H35D 1.051082 0.66475 0.530741 0.055 Uiso calc U P R 0.089(2) A 2
H H35E 0.976925 0.618412 0.50664 0.055 Uiso calc U P R 0.089(2) A 2
H H35F 1.05663 0.595628 0.568399 0.055 Uiso calc U P R 0.089(2) A 2
C C36A 0.800(2) 0.7045(17) 0.4553(12) 0.046(5) Uani d U P D 0.089(2) A 2
H H36D 0.845758 0.706676 0.439252 0.069 Uiso calc U P R 0.089(2) A 2
H H36E 0.758612 0.732059 0.422889 0.069 Uiso calc U P R 0.089(2) A 2
H H36F 0.780692 0.660405 0.451297 0.069 Uiso calc U P R 0.089(2) A 2
C C37A 0.7303(12) 0.7434(15) 0.5724(15) 0.055(5) Uani d U P D 0.089(2) A 2
H H37D 0.709676 0.701807 0.580542 0.083 Uiso calc U P DR 0.089(2) A 2
H H37E 0.693367 0.763954 0.528028 0.083 Uiso calc U P R 0.089(2) A 2
H H37F 0.737904 0.770295 0.616987 0.083 Uiso calc U P DR 0.089(2) A 2
C C38A 0.8802(18) 0.8086(11) 0.5718(17) 0.058(6) Uani d U P D 0.089(2) A 2
H H38D 0.905557 0.815365 0.626136 0.087 Uiso calc U P R 0.089(2) A 2
H H38E 0.843913 0.843621 0.550695 0.087 Uiso calc U P R 0.089(2) A 2
H H38F 0.919885 0.807086 0.546702 0.087 Uiso calc U P R 0.089(2) A 2
Si Si3A 0.9900(5) 0.6662(6) 0.6247(6) 0.0318(19) Uani d U P D 0.089(2) A 2
Si Si4A 0.8258(5) 0.7319(4) 0.5562(4) 0.045(2) Uani d U P D 0.089(2) A 2
C C39 0.82314(11) 0.61083(8) 0.78471(10) 0.0207(4) Uani d . . . 1.0 . .
C C40 0.88488(12) 0.59478(9) 0.84989(11) 0.0270(4) Uani d . . . 1.0 . .
C C41 0.86844(15) 0.58791(10) 0.91759(12) 0.0355(5) Uani d . . . 1.0 . .
H H41 0.909487 0.57832 0.962994 0.043 Uiso calc U . R 1.0 . .
C C42 0.79333(16) 0.59489(11) 0.91916(13) 0.0406(6) Uani d . . . 1.0 . .
H H42 0.783199 0.590075 0.96555 0.049 Uiso calc U . R 1.0 . .
C C43 0.73303(15) 0.60878(10) 0.85401(14) 0.0371(5) Uani d . . . 1.0 . .
H H43 0.681611 0.613002 0.855979 0.045 Uiso calc U . R 1.0 . .
C C44 0.74612(13) 0.61675(9) 0.78519(12) 0.0280(4) Uani d . . . 1.0 . .
C C45 0.67939(12) 0.63165(11) 0.71341(13) 0.0341(5) Uani d . . . 1.0 . .
H H45 0.696943 0.61981 0.669785 0.041 Uiso calc U . R 1.0 . .
C C46 0.60598(14) 0.59284(12) 0.70612(16) 0.0444(6) Uani d . . . 1.0 . .
H H46A 0.619683 0.547618 0.714662 0.067 Uiso calc U . R 1.0 . .
H H46B 0.568298 0.598437 0.655284 0.067 Uiso calc U . R 1.0 . .
H H46C 0.582894 0.607575 0.743756 0.067 Uiso calc U . R 1.0 . .
C C47 0.66030(15) 0.70268(12) 0.70639(18) 0.0514(7) Uani d . . . 1.0 . .
H H47A 0.641361 0.715728 0.747566 0.077 Uiso calc U . R 1.0 . .
H H47B 0.619918 0.71099 0.6577 0.077 Uiso calc U . DR 1.0 . .
H H47C 0.707367 0.726962 0.709408 0.077 Uiso calc U . DR 1.0 . .
C C48 0.96742(12) 0.58513(11) 0.84906(11) 0.0342(5) Uani d . . . 1.0 . .
H H48 0.966039 0.587602 0.795278 0.041 Uiso calc U . R 1.0 . .
C C49 0.99975(17) 0.51954(14) 0.87976(18) 0.0555(7) Uani d . . . 1.0 . .
H H49A 1.002061 0.515897 0.932657 0.083 Uiso calc U . R 1.0 . .
H H49B 1.052258 0.514564 0.876532 0.083 Uiso calc U . R 1.0 . .
H H49C 0.965622 0.486187 0.84974 0.083 Uiso calc U . R 1.0 . .
C C50 1.02252(17) 0.63698(15) 0.89321(17) 0.0599(8) Uani d . . . 1.0 . .
H H50A 1.002763 0.678849 0.872309 0.09 Uiso calc U . R 1.0 . .
H H50B 1.074476 0.630284 0.889236 0.09 Uiso calc U . R 1.0 . .
H H50C 1.025743 0.635146 0.946477 0.09 Uiso calc U . R 1.0 . .
C C51 0.6780(2) 0.9243(2) 0.5872(2) 0.0935(13) Uani d . . . 1.0 . .
H H51A 0.657565 0.888242 0.608259 0.14 Uiso calc U . R 1.0 . .
H H51B 0.675324 0.914405 0.535238 0.14 Uiso calc U . R 1.0 . .
H H51C 0.646635 0.962394 0.587199 0.14 Uiso calc U . R 1.0 . .
C C52 0.7613(3) 0.93649(17) 0.6346(2) 0.0805(11) Uani d . . . 1.0 . .
H H52A 0.793507 0.899995 0.628718 0.097 Uiso calc U . R 1.0 . .
H H52B 0.779999 0.974902 0.614925 0.097 Uiso calc U . R 1.0 . .
C C53 0.7737(2) 0.94574(15) 0.7153(2) 0.0664(9) Uani d . . . 1.0 . .
H H53A 0.758989 0.906125 0.736044 0.08 Uiso calc U . R 1.0 . .
H H53B 0.738821 0.980183 0.721164 0.08 Uiso calc U . R 1.0 . .
C C54 0.8580(2) 0.96286(18) 0.7615(2) 0.0730(9) Uani d . . . 1.0 . .
H H54A 0.892017 0.925783 0.762311 0.088 Uiso calc U . R 1.0 . .
H H54B 0.875534 0.998623 0.736531 0.088 Uiso calc U . R 1.0 . .
C C55 0.8669(2) 0.9817(2) 0.8421(3) 0.0907(12) Uani d . . . 1.0 . .
H H55A 0.832614 1.017892 0.841672 0.136 Uiso calc U . R 1.0 . .
H H55B 0.921149 0.993764 0.868625 0.136 Uiso calc U . R 1.0 . .
H H55C 0.852633 0.94553 0.86809 0.136 Uiso calc U . R 1.0 . .
C C56 0.62921(10) 0.37475(8) 0.80068(10) 0.0173(3) Uani d . . . 1.0 . .
C C57 0.69218(10) 0.39331(8) 0.86405(10) 0.0191(4) Uani d . . . 1.0 . .
N N1 0.83938(9) 0.62026(7) 0.71518(8) 0.0177(3) Uani d . . . 1.0 . .
N N2 0.63955(8) 0.32425(7) 0.75277(8) 0.0158(3) Uani d . . . 1.0 . .
O O1 0.57012(7) 0.23152(6) 0.78897(7) 0.0209(3) Uani d . . . 1.0 . .
O O2 0.87678(9) 0.73662(6) 0.71718(8) 0.0327(3) Uani d . . . 1.0 . .
P P1 0.85819(3) 0.38300(2) 0.63964(3) 0.02311(12) Uani d . . . 1.0 . .
P P2 0.69631(3) 0.43744(2) 0.52762(3) 0.02506(12) Uani d . . . 1.0 . .
Si Si1 0.68840(3) 0.15042(2) 0.72599(3) 0.02217(12) Uani d . . . 1.0 . .
Si Si2 0.54209(3) 0.20712(3) 0.59840(3) 0.02561(13) Uani d . . . 1.0 . .

loop_
_atom_site_aniso_label
_atom_site_aniso_U_11
_atom_site_aniso_U_22
_atom_site_aniso_U_33
_atom_site_aniso_U_12
_atom_site_aniso_U_13
_atom_site_aniso_U_23
B1 0.0212(9) 0.0181(9) 0.0133(8) 0.0035(7) 0.0074(7) -0.0001(7)
B2 0.0206(9) 0.0155(9) 0.0168(9) 0.0009(7) 0.0078(7) -0.0011(7)
B3 0.0228(9) 0.0150(9) 0.0160(9) -0.0020(7) 0.0084(7) -0.0012(7)
B4 0.0206(9) 0.0184(10) 0.0159(9) -0.0001(7) 0.0075(7) 0.0011(7)
B5 0.0167(9) 0.0162(9) 0.0190(9) 0.0008(7) 0.0064(7) 0.0033(7)
B6 0.0240(10) 0.0173(10) 0.0238(10) -0.0023(8) 0.0094(8) -0.0018(8)
C1 0.0170(8) 0.0163(8) 0.0147(8) 0.0001(6) 0.0052(6) -0.0004(6)
C2 0.0181(8) 0.0166(8) 0.0166(8) -0.0009(6) 0.0067(6) 0.0008(6)
C3 0.0320(10) 0.0243(10) 0.0214(9) -0.0010(8) 0.0079(8) -0.0026(7)
C4 0.0404(11) 0.0245(10) 0.0313(10) 0.0040(8) 0.0173(9) -0.0064(8)
C5 0.0293(10) 0.0240(10) 0.0344(11) 0.0087(8) 0.0133(8) 0.0008(8)
C6 0.0239(9) 0.0176(8) 0.0251(9) 0.0033(7) 0.0090(7) 0.0025(7)
C7 0.0240(9) 0.0231(10) 0.0321(10) 0.0052(7) 0.0048(8) 0.0003(8)
C8 0.0319(12) 0.0531(15) 0.0505(14) -0.0075(10) 0.0123(10) 0.0039(12)
C9 0.0353(12) 0.0560(15) 0.0326(12) -0.0097(11) -0.0009(9) 0.0154(11)
C10 0.0238(9) 0.0205(9) 0.0185(8) 0.0002(7) 0.0051(7) 0.0011(7)
C11 0.0249(9) 0.0277(10) 0.0253(9) -0.0023(8) 0.0058(8) 0.0025(8)
C12 0.0286(10) 0.0276(10) 0.0279(10) -0.0002(8) 0.0053(8) 0.0073(8)
C14 0.0259(9) 0.0156(8) 0.0264(9) -0.0048(7) 0.0161(8) -0.0019(7)
C15 0.0209(8) 0.0139(8) 0.0221(8) -0.0039(7) 0.0110(7) 0.0001(7)
C16 0.0298(10) 0.0353(11) 0.0332(11) 0.0077(9) 0.0092(9) 0.0024(9)
C17 0.0407(12) 0.0223(10) 0.0443(12) 0.0047(8) 0.0230(10) -0.0013(9)
C18 0.0464(13) 0.0208(10) 0.0428(12) -0.0040(9) 0.0221(10) 0.0039(9)
C19 0.0570(15) 0.0631(17) 0.0250(11) 0.0030(13) 0.0112(10) -0.0105(11)
C20 0.0314(11) 0.0664(17) 0.0328(11) -0.0219(11) 0.0077(9) -0.0033(11)
C21 0.0351(12) 0.0620(17) 0.0474(14) 0.0134(12) 0.0100(11) 0.0220(12)
C22 0.0321(10) 0.0218(9) 0.0254(9) 0.0024(8) 0.0186(8) 0.0041(7)
C23 0.0297(11) 0.0275(11) 0.0651(15) -0.0042(9) 0.0273(11) -0.0077(10)
C24 0.0527(14) 0.0250(11) 0.0713(17) -0.0090(10) 0.0450(13) -0.0178(11)
C25 0.0393(13) 0.0510(14) 0.0429(13) 0.0214(11) 0.0143(10) 0.0069(11)
C26 0.0749(18) 0.0450(14) 0.0229(11) -0.0317(13) 0.0076(11) -0.0036(10)
C27 0.0416(12) 0.0382(12) 0.0181(9) -0.0154(9) 0.0108(8) 0.0000(8)
C28 0.0278(11) 0.0622(15) 0.0284(11) 0.0012(10) 0.0052(9) 0.0149(10)
C30 0.0297(10) 0.0210(9) 0.0199(9) -0.0090(7) 0.0120(7) -0.0028(7)
C31 0.0266(9) 0.0170(9) 0.0204(9) -0.0055(7) 0.0102(7) 0.0006(7)
C32 0.0591(14) 0.0226(10) 0.0377(12) -0.0080(10) 0.0238(11) -0.0132(9)
C33 0.0248(15) 0.0521(19) 0.0433(15) -0.0088(13) 0.0078(11) 0.0061(13)
C34 0.0652(19) 0.0374(16) 0.0441(16) -0.0341(16) 0.0120(14) 0.0074(14)
C35 0.040(2) 0.068(3) 0.0491(18) -0.0148(18) 0.0302(17) -0.0082(16)
C36 0.059(2) 0.096(3) 0.0207(14) -0.0136(19) 0.0089(13) 0.0070(16)
C37 0.0256(11) 0.0345(13) 0.0457(14) 0.0021(9) -0.0009(10) 0.0032(10)
C38 0.0637(18) 0.0263(13) 0.0571(17) 0.0046(12) 0.0022(14) 0.0131(12)
Si3 0.0292(4) 0.0328(5) 0.0242(4) -0.0159(3) 0.0115(3) -0.0012(3)
Si4 0.0334(3) 0.0241(3) 0.0208(3) -0.0047(3) 0.0028(2) 0.0060(2)
C33A 0.041(10) 0.069(13) 0.042(8) -0.004(12) 0.005(8) -0.004(10)
C34A 0.056(9) 0.040(8) 0.040(9) -0.022(8) 0.020(8) -0.008(8)
C35A 0.030(11) 0.054(12) 0.033(9) -0.003(10) 0.021(8) -0.015(10)
C36A 0.061(10) 0.043(10) 0.027(7) -0.009(9) 0.006(8) 0.018(7)
C37A 0.056(8) 0.050(10) 0.048(9) 0.005(7) 0.000(7) 0.007(9)
C38A 0.075(11) 0.038(8) 0.053(11) -0.010(8) 0.010(10) 0.012(9)
Si3A 0.031(3) 0.043(5) 0.035(4) -0.013(3) 0.028(3) -0.006(4)
Si4A 0.059(4) 0.038(4) 0.033(3) -0.005(3) 0.005(3) 0.007(3)
C39 0.0319(10) 0.0141(8) 0.0208(9) -0.0045(7) 0.0150(8) -0.0041(7)
C40 0.0404(11) 0.0221(9) 0.0200(9) -0.0093(8) 0.0122(8) -0.0043(7)
C41 0.0598(14) 0.0288(11) 0.0202(10) -0.0072(10) 0.0164(10) -0.0029(8)
C42 0.0741(17) 0.0287(11) 0.0351(12) -0.0016(11) 0.0398(12) -0.0031(9)
C43 0.0546(14) 0.0278(11) 0.0455(13) 0.0034(10) 0.0389(12) -0.0011(9)
C44 0.0401(11) 0.0169(9) 0.0362(11) 0.0009(8) 0.0249(9) -0.0027(8)
C45 0.0302(11) 0.0320(11) 0.0477(13) 0.0070(9) 0.0231(10) 0.0025(9)
C46 0.0372(12) 0.0437(13) 0.0608(16) -0.0025(10) 0.0274(11) -0.0103(12)
C47 0.0338(12) 0.0386(14) 0.081(2) 0.0090(10) 0.0182(13) 0.0124(13)
C48 0.0303(11) 0.0489(13) 0.0188(9) -0.0106(9) 0.0019(8) 0.0032(9)
C49 0.0466(15) 0.0545(16) 0.0708(19) 0.0030(12) 0.0265(14) 0.0064(14)
C50 0.0442(15) 0.0620(18) 0.0576(17) -0.0211(13) -0.0052(13) -0.0013(14)
C51 0.077(3) 0.113(3) 0.081(3) 0.023(2) 0.014(2) -0.022(2)
C52 0.106(3) 0.0496(18) 0.088(3) 0.0192(19) 0.035(2) -0.0095(17)
C53 0.069(2) 0.0475(16) 0.094(2) 0.0157(14) 0.0427(18) 0.0086(16)
C54 0.0584(19) 0.068(2) 0.097(3) 0.0166(16) 0.0312(18) 0.0024(19)
C55 0.076(2) 0.087(3) 0.115(3) 0.026(2) 0.039(2) -0.007(2)
C56 0.0230(9) 0.0126(8) 0.0185(8) 0.0006(6) 0.0099(7) 0.0033(6)
C57 0.0243(9) 0.0164(8) 0.0183(8) -0.0002(7) 0.0091(7) 0.0030(7)
N1 0.0225(7) 0.0148(7) 0.0182(7) -0.0021(6) 0.0100(6) -0.0012(5)
N2 0.0191(7) 0.0134(7) 0.0165(7) 0.0002(5) 0.0080(6) 0.0018(5)
O1 0.0259(6) 0.0184(6) 0.0229(6) -0.0030(5) 0.0142(5) 0.0007(5)
O2 0.0541(9) 0.0167(7) 0.0350(8) -0.0086(6) 0.0249(7) -0.0065(6)
P1 0.0280(2) 0.0180(2) 0.0282(2) 0.00037(18) 0.0157(2) -0.00447(18)
P2 0.0299(3) 0.0303(3) 0.0144(2) -0.0120(2) 0.00648(18) 0.00060(18)
Si1 0.0275(3) 0.0146(2) 0.0277(3) 0.00036(18) 0.0135(2) 0.00068(18)
Si2 0.0254(3) 0.0332(3) 0.0193(2) -0.0061(2) 0.0088(2) -0.0012(2)

loop_
_atom_type_symbol
_atom_type_description
_atom_type_scat_dispersion_real
_atom_type_scat_dispersion_imag
_atom_type_scat_source
C C 0.0181 0.0091 'International Tables Vol C Tables 4.2.6.8 and 6.1.1.4'
H H 0.0000 0.0000 'International Tables Vol C Tables 4.2.6.8 and 6.1.1.4'
B B 0.0090 0.0039 'International Tables Vol C Tables 4.2.6.8 and 6.1.1.4'
N N 0.0311 0.0180 'International Tables Vol C Tables 4.2.6.8 and 6.1.1.4'
O O 0.0492 0.0322 'International Tables Vol C Tables 4.2.6.8 and 6.1.1.4'
P P 0.2955 0.4335 'International Tables Vol C Tables 4.2.6.8 and 6.1.1.4'
Si Si 0.2541 0.3302 'International Tables Vol C Tables 4.2.6.8 and 6.1.1.4'

loop_
_geom_angle_atom_site_label_1
_geom_angle_atom_site_label_2
_geom_angle_atom_site_label_3
_geom_angle
B4 B1 B2 128.38(16)
B4 B1 B3 64.61(11)
B2 B1 B3 63.77(11)
C1 B2 B1 151.84(17)
C1 B2 B3 141.61(15)
B1 B2 B3 66.25(12)
B2 B3 B4 99.35(12)
B2 B3 B1 49.97(10)
B4 B3 B1 49.39(10)
B2 B3 P1 108.28(12)
B4 B3 P1 112.14(12)
B1 B3 P1 122.98(12)
B2 B3 P2 111.74(12)
B4 B3 P2 107.84(12)
B1 B3 P2 120.79(12)
P1 B3 P2 116.23(10)
C2 B4 B1 155.30(17)
C2 B4 B3 137.16(16)
B1 B4 B3 65.99(12)
O1 B5 N2 129.00(17)
O1 B5 C15 120.97(16)
N2 B5 C15 110.02(15)
O2 B6 N1 130.22(18)
O2 B6 C31 120.42(17)
N1 B6 C31 109.35(15)
N1 C1 B2 123.29(15)
N1 C1 C30 105.30(14)
B2 C1 C30 131.40(15)
N2 C2 B4 125.85(15)
N2 C2 C14 106.21(14)
B4 C2 C14 127.73(15)
C4 C3 C57 121.24(18)
C4 C3 H3 119.4
C57 C3 H3 119.4
C5 C4 C3 119.77(18)
C5 C4 H4 120.1
C3 C4 H4 120.1
C4 C5 C6 121.31(18)
C4 C5 H5 119.3
C6 C5 H5 119.3
C5 C6 C56 118.51(17)
C5 C6 C7 119.41(17)
C56 C6 C7 122.06(16)
C9 C7 C6 109.52(17)
C9 C7 C8 109.32(18)
C6 C7 C8 113.71(18)
C9 C7 H7 108.0
C6 C7 H7 108.0
C8 C7 H7 108.0
C7 C8 H8A 109.5
C7 C8 H8B 109.5
H8A C8 H8B 109.5
C7 C8 H8C 109.5
H8A C8 H8C 109.5
H8B C8 H8C 109.5
C7 C9 H9A 109.5
C7 C9 H9B 109.5
H9A C9 H9B 109.5
C7 C9 H9C 109.5
H9A C9 H9C 109.5
H9B C9 H9C 109.5
C57 C10 C11 111.87(15)
C57 C10 C12 110.71(15)
C11 C10 C12 110.34(15)
C57 C10 H10 107.9
C11 C10 H10 107.9
C12 C10 H10 107.9
C10 C11 H11A 109.5
C10 C11 H11B 109.5
H11A C11 H11B 109.5
C10 C11 H11C 109.5
H11A C11 H11C 109.5
H11B C11 H11C 109.5
C10 C12 H12A 109.5
C10 C12 H12B 109.5
H12A C12 H12B 109.5
C10 C12 H12C 109.5
H12A C12 H12C 109.5
H12B C12 H12C 109.5
C2 C14 C15 109.08(14)
C2 C14 H14A 109.9
C15 C14 H14A 109.9
C2 C14 H14B 109.9
C15 C14 H14B 109.9
H14A C14 H14B 108.3
C14 C15 B5 100.32(13)
C14 C15 Si1 109.19(12)
B5 C15 Si1 108.61(12)
C14 C15 Si2 111.00(12)
B5 C15 Si2 112.22(12)
Si1 C15 Si2 114.54(9)
Si1 C16 H16A 109.5
Si1 C16 H16B 109.5
H16A C16 H16B 109.5
Si1 C16 H16C 109.5
H16A C16 H16C 109.5
H16B C16 H16C 109.5
Si1 C17 H17A 109.5
Si1 C17 H17B 109.5
H17A C17 H17B 109.5
Si1 C17 H17C 109.5
H17A C17 H17C 109.5
H17B C17 H17C 109.5
Si1 C18 H18A 109.5
Si1 C18 H18B 109.5
H18A C18 H18B 109.5
Si1 C18 H18C 109.5
H18A C18 H18C 109.5
H18B C18 H18C 109.5
Si2 C19 H19A 109.5
Si2 C19 H19B 109.5
H19A C19 H19B 109.5
Si2 C19 H19C 109.5
H19A C19 H19C 109.5
H19B C19 H19C 109.5
Si2 C20 H20A 109.5
Si2 C20 H20B 109.5
H20A C20 H20B 109.5
Si2 C20 H20C 109.5
H20A C20 H20C 109.5
H20B C20 H20C 109.5
Si2 C21 H21A 109.5
Si2 C21 H21B 109.5
H21A C21 H21B 109.5
Si2 C21 H21C 109.5
H21A C21 H21C 109.5
H21B C21 H21C 109.5
O1 C22 H22A 109.5
O1 C22 H22B 109.5
H22A C22 H22B 109.5
O1 C22 H22C 109.5
H22A C22 H22C 109.5
H22B C22 H22C 109.5
P1 C23 H23A 109.5
P1 C23 H23B 109.5
H23A C23 H23B 109.5
P1 C23 H23C 109.5
H23A C23 H23C 109.5
H23B C23 H23C 109.5
P1 C24 H24A 109.5
P1 C24 H24B 109.5
H24A C24 H24B 109.5
P1 C24 H24C 109.5
H24A C24 H24C 109.5
H24B C24 H24C 109.5
P1 C25 H25A 109.5
P1 C25 H25B 109.5
H25A C25 H25B 109.5
P1 C25 H25C 109.5
H25A C25 H25C 109.5
H25B C25 H25C 109.5
P2 C26 H26A 109.5
P2 C26 H26B 109.5
H26A C26 H26B 109.5
P2 C26 H26C 109.5
H26A C26 H26C 109.5
H26B C26 H26C 109.5
P2 C27 H27A 109.5
P2 C27 H27B 109.5
H27A C27 H27B 109.5
P2 C27 H27C 109.5
H27A C27 H27C 109.5
H27B C27 H27C 109.5
P2 C28 H28A 109.5
P2 C28 H28B 109.5
H28A C28 H28B 109.5
P2 C28 H28C 109.5
H28A C28 H28C 109.5
H28B C28 H28C 109.5
C1 C30 C31 108.25(14)
C1 C30 H30A 110.0
C31 C30 H30A 110.0
C1 C30 H30B 110.0
C31 C30 H30B 110.0
H30A C30 H30B 108.4
C30 C31 B6 100.15(14)
C30 C31 Si4A 142.0(3)
B6 C31 Si4A 98.2(3)
C30 C31 Si3 111.88(13)
B6 C31 Si3 110.14(13)
C30 C31 Si4 110.07(12)
B6 C31 Si4 109.86(13)
Si3 C31 Si4 113.87(9)
C30 C31 Si3A 95.0(4)
B6 C31 Si3A 108.1(3)
Si4A C31 Si3A 110.4(4)
O2 C32 H32A 109.5
O2 C32 H32B 109.5
H32A C32 H32B 109.5
O2 C32 H32C 109.5
H32A C32 H32C 109.5
H32B C32 H32C 109.5
Si3 C33 H33A 109.5
Si3 C33 H33B 109.5
H33A C33 H33B 109.5
Si3 C33 H33C 109.5
H33A C33 H33C 109.5
H33B C33 H33C 109.5
Si3 C34 H34A 109.5
Si3 C34 H34B 109.5
H34A C34 H34B 109.5
Si3 C34 H34C 109.5
H34A C34 H34C 109.5
H34B C34 H34C 109.5
Si3 C35 H35A 109.5
Si3 C35 H35B 109.5
H35A C35 H35B 109.5
Si3 C35 H35C 109.5
H35A C35 H35C 109.5
H35B C35 H35C 109.5
Si4 C36 H36A 109.5
Si4 C36 H36B 109.5
H36A C36 H36B 109.5
Si4 C36 H36C 109.5
H36A C36 H36C 109.5
H36B C36 H36C 109.5
Si4 C37 H37A 109.5
Si4 C37 H37B 109.5
H37A C37 H37B 109.5
Si4 C37 H37C 109.5
H37A C37 H37C 109.5
H37B C37 H37C 109.5
Si4 C38 H38A 109.5
Si4 C38 H38B 109.5
H38A C38 H38B 109.5
Si4 C38 H38C 109.5
H38A C38 H38C 109.5
H38B C38 H38C 109.5
C33 Si3 C35 108.58(17)
C33 Si3 C31 108.56(13)
C35 Si3 C31 111.61(17)
C33 Si3 C34 107.52(15)
C35 Si3 C34 106.82(18)
C31 Si3 C34 113.59(15)
C37 Si4 C38 106.23(14)
C37 Si4 C36 107.19(16)
C38 Si4 C36 108.64(19)
C37 Si4 C31 110.34(10)
C38 Si4 C31 111.97(11)
C36 Si4 C31 112.18(15)
Si3A C33A H33D 109.5
Si3A C33A H33E 109.5
H33D C33A H33E 109.5
Si3A C33A H33F 109.5
H33D C33A H33F 109.5
H33E C33A H33F 109.5
Si3A C34A H34D 109.5
Si3A C34A H34E 109.5
H34D C34A H34E 109.5
Si3A C34A H34F 109.5
H34D C34A H34F 109.5
H34E C34A H34F 109.5
Si3A C35A H35D 109.5
Si3A C35A H35E 109.5
H35D C35A H35E 109.5
Si3A C35A H35F 109.5
H35D C35A H35F 109.5
H35E C35A H35F 109.5
Si4A C36A H36D 109.5
Si4A C36A H36E 109.5
H36D C36A H36E 109.5
Si4A C36A H36F 109.5
H36D C36A H36F 109.5
H36E C36A H36F 109.5
Si4A C37A H37D 109.5
Si4A C37A H37E 109.5
H37D C37A H37E 109.5
Si4A C37A H37F 109.5
H37D C37A H37F 109.5
H37E C37A H37F 109.5
Si4A C38A H38D 109.5
Si4A C38A H38E 109.5
H38D C38A H38E 109.5
Si4A C38A H38F 109.5
H38D C38A H38F 109.5
H38E C38A H38F 109.5
C33A Si3A C35A 115.5(18)
C33A Si3A C34A 108.4(15)
C35A Si3A C34A 102.7(15)
C33A Si3A C31 118.1(17)
C35A Si3A C31 116.5(17)
C34A Si3A C31 90.7(13)
C31 Si4A C38A 117.6(11)
C31 Si4A C37A 109.7(10)
C38A Si4A C37A 109.6(14)
C31 Si4A C36A 102.4(13)
C38A Si4A C36A 111.7(13)
C37A Si4A C36A 105.0(14)
C40 C39 C44 121.94(17)
C40 C39 N1 118.56(17)
C44 C39 N1 119.48(17)
C39 C40 C41 117.8(2)
C39 C40 C48 122.30(17)
C41 C40 C48 119.95(19)
C42 C41 C40 120.8(2)
C42 C41 H41 119.6
C40 C41 H41 119.6
C43 C42 C41 120.51(19)
C43 C42 H42 119.7
C41 C42 H42 119.7
C42 C43 C44 121.1(2)
C42 C43 H43 119.4
C44 C43 H43 119.4
C43 C44 C39 117.8(2)
C43 C44 C45 120.96(19)
C39 C44 C45 121.27(17)
C44 C45 C47 111.7(2)
C44 C45 C46 112.87(19)
C47 C45 C46 110.21(19)
C44 C45 H45 107.2
C47 C45 H45 107.2
C46 C45 H45 107.2
C45 C46 H46A 109.5
C45 C46 H46B 109.5
H46A C46 H46B 109.5
C45 C46 H46C 109.5
H46A C46 H46C 109.5
H46B C46 H46C 109.5
C45 C47 H47A 109.5
C45 C47 H47B 109.5
H47A C47 H47B 109.5
C45 C47 H47C 109.5
H47A C47 H47C 109.5
H47B C47 H47C 109.5
C40 C48 C50 112.0(2)
C40 C48 C49 111.98(19)
C50 C48 C49 109.5(2)
C40 C48 H48 107.7
C50 C48 H48 107.7
C49 C48 H48 107.7
C48 C49 H49A 109.5
C48 C49 H49B 109.5
H49A C49 H49B 109.5
C48 C49 H49C 109.5
H49A C49 H49C 109.5
H49B C49 H49C 109.5
C48 C50 H50A 109.5
C48 C50 H50B 109.5
H50A C50 H50B 109.5
C48 C50 H50C 109.5
H50A C50 H50C 109.5
H50B C50 H50C 109.5
C52 C51 H51A 109.5
C52 C51 H51B 109.5
H51A C51 H51B 109.5
C52 C51 H51C 109.5
H51A C51 H51C 109.5
H51B C51 H51C 109.5
C53 C52 C51 114.5(4)
C53 C52 H52A 108.6
C51 C52 H52A 108.6
C53 C52 H52B 108.6
C51 C52 H52B 108.6
H52A C52 H52B 107.6
C52 C53 C54 113.6(3)
C52 C53 H53A 108.8
C54 C53 H53A 108.8
C52 C53 H53B 108.8
C54 C53 H53B 108.8
H53A C53 H53B 107.7
C55 C54 C53 112.6(3)
C55 C54 H54A 109.1
C53 C54 H54A 109.1
C55 C54 H54B 109.1
C53 C54 H54B 109.1
H54A C54 H54B 107.8
C54 C55 H55A 109.5
C54 C55 H55B 109.5
H55A C55 H55B 109.5
C54 C55 H55C 109.5
H55A C55 H55C 109.5
H55B C55 H55C 109.5
C6 C56 C57 120.79(16)
C6 C56 N2 119.62(16)
C57 C56 N2 119.57(15)
C3 C57 C56 118.38(17)
C3 C57 C10 119.43(16)
C56 C57 C10 122.15(16)
B6 N1 C1 112.50(14)
B6 N1 C39 128.95(15)
C1 N1 C39 118.55(14)
B5 N2 C2 112.38(14)
B5 N2 C56 127.62(14)
C2 N2 C56 119.84(14)
B5 O1 C22 125.79(14)
B6 O2 C32 127.43(16)
C25 P1 C23 105.25(13)
C25 P1 C24 103.79(13)
C23 P1 C24 102.43(10)
C25 P1 B3 109.99(10)
C23 P1 B3 116.01(10)
C24 P1 B3 117.98(11)
C28 P2 C27 106.24(11)
C28 P2 C26 103.29(14)
C27 P2 C26 101.34(10)
C28 P2 B3 109.62(10)
C27 P2 B3 117.41(9)
C26 P2 B3 117.49(10)
C18 Si1 C17 109.08(10)
C18 Si1 C15 112.93(9)
C17 Si1 C15 111.16(9)
C18 Si1 C16 106.91(10)
C17 Si1 C16 108.40(10)
C15 Si1 C16 108.17(9)
C20 Si2 C19 108.43(13)
C20 Si2 C21 106.66(12)
C19 Si2 C21 107.94(13)
C20 Si2 C15 112.81(9)
C19 Si2 C15 111.41(10)
C21 Si2 C15 109.37(11)

loop_
_geom_bond_atom_site_label_1
_geom_bond_atom_site_label_2
_geom_bond_distance
B1 B4 1.554(3)
B1 B2 1.564(3)
B1 B3 1.870(3)
B2 C1 1.456(3)
B2 B3 1.833(3)
B3 B4 1.849(3)
B3 P1 1.887(2)
B3 P2 1.891(2)
B4 C2 1.454(3)
B5 O1 1.372(2)
B5 N2 1.428(2)
B5 C15 1.576(3)
B6 O2 1.364(3)
B6 N1 1.424(3)
B6 C31 1.579(3)
C1 N1 1.434(2)
C1 C30 1.524(2)
C2 N2 1.433(2)
C2 C14 1.520(2)
C3 C4 1.386(3)
C3 C57 1.393(3)
C3 H3 0.95
C4 C5 1.374(3)
C4 H4 0.95
C5 C6 1.395(3)
C5 H5 0.95
C6 C56 1.405(3)
C6 C7 1.518(3)
C7 C9 1.513(3)
C7 C8 1.546(3)
C7 H7 1.0
C8 H8A 0.98
C8 H8B 0.98
C8 H8C 0.98
C9 H9A 0.98
C9 H9B 0.98
C9 H9C 0.98
C10 C57 1.521(3)
C10 C11 1.530(3)
C10 C12 1.531(3)
C10 H10 1.0
C11 H11A 0.98
C11 H11B 0.98
C11 H11C 0.98
C12 H12A 0.98
C12 H12B 0.98
C12 H12C 0.98
C14 C15 1.571(2)
C14 H14A 0.99
C14 H14B 0.99
C15 Si1 1.8790(18)
C15 Si2 1.8824(18)
C16 Si1 1.879(2)
C16 H16A 0.98
C16 H16B 0.98
C16 H16C 0.98
C17 Si1 1.878(2)
C17 H17A 0.98
C17 H17B 0.98
C17 H17C 0.98
C18 Si1 1.874(2)
C18 H18A 0.98
C18 H18B 0.98
C18 H18C 0.98
C19 Si2 1.873(2)
C19 H19A 0.98
C19 H19B 0.98
C19 H19C 0.98
C20 Si2 1.872(2)
C20 H20A 0.98
C20 H20B 0.98
C20 H20C 0.98
C21 Si2 1.874(3)
C21 H21A 0.98
C21 H21B 0.98
C21 H21C 0.98
C22 O1 1.423(2)
C22 H22A 0.98
C22 H22B 0.98
C22 H22C 0.98
C23 P1 1.804(2)
C23 H23A 0.98
C23 H23B 0.98
C23 H23C 0.98
C24 P1 1.821(2)
C24 H24A 0.98
C24 H24B 0.98
C24 H24C 0.98
C25 P1 1.796(2)
C25 H25A 0.98
C25 H25B 0.98
C25 H25C 0.98
C26 P2 1.823(2)
C26 H26A 0.98
C26 H26B 0.98
C26 H26C 0.98
C27 P2 1.8183(19)
C27 H27A 0.98
C27 H27B 0.98
C27 H27C 0.98
C28 P2 1.786(2)
C28 H28A 0.98
C28 H28B 0.98
C28 H28C 0.98
C30 C31 1.563(2)
C30 H30A 0.99
C30 H30B 0.99
C31 Si4A 1.837(7)
C31 Si3 1.8720(19)
C31 Si4 1.8995(19)
C31 Si3A 1.995(8)
C32 O2 1.425(3)
C32 H32A 0.98
C32 H32B 0.98
C32 H32C 0.98
C33 Si3 1.860(3)
C33 H33A 0.98
C33 H33B 0.98
C33 H33C 0.98
C34 Si3 1.893(3)
C34 H34A 0.98
C34 H34B 0.98
C34 H34C 0.98
C35 Si3 1.862(3)
C35 H35A 0.98
C35 H35B 0.98
C35 H35C 0.98
C36 Si4 1.876(3)
C36 H36A 0.98
C36 H36B 0.98
C36 H36C 0.98
C37 Si4 1.866(3)
C37 H37A 0.98
C37 H37B 0.98
C37 H37C 0.98
C38 Si4 1.870(3)
C38 H38A 0.98
C38 H38B 0.98
C38 H38C 0.98
C33A Si3A 1.812(18)
C33A H33D 0.98
C33A H33E 0.98
C33A H33F 0.98
C34A Si3A 1.914(18)
C34A H34D 0.98
C34A H34E 0.98
C34A H34F 0.98
C35A Si3A 1.852(17)
C35A H35D 0.98
C35A H35E 0.98
C35A H35F 0.98
C36A Si4A 1.879(17)
C36A H36D 0.98
C36A H36E 0.98
C36A H36F 0.98
C37A Si4A 1.870(17)
C37A H37D 0.98
C37A H37E 0.98
C37A H37F 0.98
C38A Si4A 1.859(16)
C38A H38D 0.98
C38A H38E 0.98
C38A H38F 0.98
C39 C40 1.401(3)
C39 C44 1.406(3)
C39 N1 1.439(2)
C40 C41 1.401(3)
C40 C48 1.517(3)
C41 C42 1.381(4)
C41 H41 0.95
C42 C43 1.376(4)
C42 H42 0.95
C43 C44 1.394(3)
C43 H43 0.95
C44 C45 1.517(3)
C45 C47 1.525(3)
C45 C46 1.529(3)
C45 H45 1.0
C46 H46A 0.98
C46 H46B 0.98
C46 H46C 0.98
C47 H47A 0.98
C47 H47B 0.98
C47 H47C 0.98
C48 C50 1.524(3)
C48 C49 1.531(4)
C48 H48 1.0
C49 H49A 0.98
C49 H49B 0.98
C49 H49C 0.98
C50 H50A 0.98
C50 H50B 0.98
C50 H50C 0.98
C51 C52 1.504(6)
C51 H51A 0.98
C51 H51B 0.98
C51 H51C 0.98
C52 C53 1.466(5)
C52 H52A 0.99
C52 H52B 0.99
C53 C54 1.533(5)
C53 H53A 0.99
C53 H53B 0.99
C54 C55 1.515(6)
C54 H54A 0.99
C54 H54B 0.99
C55 H55A 0.98
C55 H55B 0.98
C55 H55C 0.98
C56 C57 1.406(3)
C56 N2 1.439(2)
